data_7053973
loop_
_publ_author_name
'Rojas-S\'aenz, H\'ector'
'Su\'arez-Moreno, Galdina V.'
'Ramos-Garc\'ia, Iris'
'Duarte-Hern\'andez, Ang\'elica M.'
'Mijangos, Edgar'
'Pe\~na-Hueso, Adri\'an'
'Contreras, Rosalinda'
'Flores-Parra, Angelina'

_publ_section_title
;
 1,4-Dialkyl-1,4-diazabutadienes: their reactions with aluminum and indium
 halides
;
_journal_issue 1
_journal_name_full 'New Journal of Chemistry'
_journal_page_first 391
_journal_paper_doi 10.1039/c3nj01226c
_journal_volume 38
_journal_year 2014
_chemical_compound_source 'synthesis as described'
_chemical_formula_moiety 'C16 H30 N3, I3'
_chemical_formula_sum 'C16 H30 I3 N3'
_chemical_formula_weight 645.13
_chemical_name_common 'Compound 14[I3]'
_chemical_name_systematic
;
 ?
;
_space_group_IT_number 14
_symmetry_cell_setting monoclinic
_symmetry_Int_Tables_number 14
_symmetry_space_group_name_Hall '-P 2ybc'
_symmetry_space_group_name_H-M 'P 1 21/c 1'
_atom_sites_solution_hydrogens geom
_atom_sites_solution_primary direct
_atom_sites_solution_secondary difmap
_audit_conform_dict_location ftp://ftp.iucr.org/pub/cif_core.dic
_audit_conform_dict_name cif_core.dic
_audit_conform_dict_version 2.4
_audit_creation_date 2013-08-26T11:29:00-00:00
_audit_creation_method 'WinGX routine CIF_UPDATE'
_cell_angle_alpha 90
_cell_angle_beta 125.466(8)
_cell_angle_gamma 90
_cell_formula_units_Z 4
_cell_length_a 13.533(2)
_cell_length_b 11.4237(13)
_cell_length_c 18.787(2)
_cell_measurement_reflns_used 14411
_cell_measurement_temperature 293(2)
_cell_measurement_theta_max 27.485
_cell_measurement_theta_min 0.814
_cell_measurement_wavelength 0.71073
_cell_volume 2365.5(6)
_computing_cell_refinement 'HKL Scalepack (Otwinowski & Minor 1997)'
_computing_data_collection 'Collect (Bruker AXS BV, 1997-2004)'
_computing_data_reduction 'HKL Denzo and Scalepack (Otwinowski & Minor 1997)'
_computing_molecular_graphics 'Ortep-3 for Windows (Farrugia, 1997)'
_computing_publication_material 'WinGX publication routines (Farrugia, 1999)'
_computing_structure_refinement 'SHELXL-97 (Sheldrick, 2008)'
_diffrn_ambient_temperature 293(2)
_diffrn_detector 'CCD plate'
_diffrn_detector_area_resol_mean 9
_diffrn_measured_fraction_theta_full 0.573
_diffrn_measured_fraction_theta_max 0.573
_diffrn_measurement_device '95mm CCD camera on \k-goniostat'
_diffrn_measurement_device_type KappaCCD
_diffrn_measurement_method 'CCD rotation images, thick slices'
_diffrn_orient_matrix_type 'by Bruker AXS Collect from scalepack cell'
_diffrn_orient_matrix_UB_11 0.552556E-1
_diffrn_orient_matrix_UB_12 0.579735E-1
_diffrn_orient_matrix_UB_13 -0.5403E-3
_diffrn_orient_matrix_UB_21 0.234011E-1
_diffrn_orient_matrix_UB_22 -0.447152E-1
_diffrn_orient_matrix_UB_23 -0.481356E-1
_diffrn_orient_matrix_UB_31 -0.449525E-1
_diffrn_orient_matrix_UB_32 0.479834E-1
_diffrn_orient_matrix_UB_33 -0.442042E-1
_diffrn_radiation_monochromator graphite
_diffrn_radiation_probe x-ray
_diffrn_radiation_type MoK\a
_diffrn_radiation_wavelength 0.71073
_diffrn_reflns_av_R_equivalents 0.0646
_diffrn_reflns_av_unetI/netI 0.1527
_diffrn_reflns_limit_h_max 15
_diffrn_reflns_limit_h_min -16
_diffrn_reflns_limit_k_max 14
_diffrn_reflns_limit_k_min -13
_diffrn_reflns_limit_l_max 23
_diffrn_reflns_limit_l_min -18
_diffrn_reflns_number 4431
_diffrn_reflns_theta_full 27.45
_diffrn_reflns_theta_max 27.45
_diffrn_reflns_theta_min 4.45
_diffrn_source 'Enraf Nonius FR590'
_exptl_absorpt_coefficient_mu 3.966
_exptl_absorpt_correction_T_max 0.888
_exptl_absorpt_correction_T_min 0.544
_exptl_absorpt_correction_type multi-scan
_exptl_absorpt_process_details 'SADABS (Siemens, 1996)'
_exptl_crystal_colour Red
_exptl_crystal_density_diffrn 1.811
_exptl_crystal_density_method 'not measured'
_exptl_crystal_description Fragment
_exptl_crystal_F_000 1224
_exptl_crystal_size_max 0.25
_exptl_crystal_size_mid 0.13
_exptl_crystal_size_min 0.03
_refine_diff_density_max 1.043
_refine_diff_density_min -1.596
_refine_diff_density_rms 0.205
_refine_ls_extinction_coef 0.010(3)
_refine_ls_extinction_expression Fc^*^=kFc[1+0.001xFc^2^\l^3^/sin(2\q)]^-1/4^
_refine_ls_extinction_method SHELXL
_refine_ls_goodness_of_fit_ref 1.15
_refine_ls_hydrogen_treatment mixed
_refine_ls_matrix_type full
_refine_ls_number_parameters 209
_refine_ls_number_reflns 3093
_refine_ls_number_restraints 0
_refine_ls_restrained_S_all 1.15
_refine_ls_R_factor_all 0.205
_refine_ls_R_factor_gt 0.109
_refine_ls_shift/su_max 0
_refine_ls_shift/su_mean 0
_refine_ls_structure_factor_coef Fsqd
_refine_ls_weighting_details 'calc w=1/[\s^2^(Fo^2^)+(0.1434P)^2^+27.4624P] where P=(Fo^2^+2Fc^2^)/3'
_refine_ls_weighting_scheme calc
_refine_ls_wR_factor_gt 0.2556
_refine_ls_wR_factor_ref 0.3658
_reflns_number_gt 1598
_reflns_number_total 3093
_reflns_threshold_expression >2\s(I)
_cod_data_source_file c3nj01226c.txt
_cod_data_source_block aflores322
_cod_original_cell_volume 2365.5(5)
_cod_original_sg_symbol_H-M P21/c
_cod_database_code 7053973

loop_
_symmetry_equiv_pos_as_xyz
'x, y, z'
'-x, y+1/2, -z+1/2'
'-x, -y, -z'
'x, -y-1/2, z-1/2'

loop_
_atom_site_label
_atom_site_type_symbol
_atom_site_fract_x
_atom_site_fract_y
_atom_site_fract_z
_atom_site_U_iso_or_equiv
_atom_site_adp_type
_atom_site_occupancy
_atom_site_symmetry_multiplicity
_atom_site_calc_flag
_atom_site_refinement_flags
N1 N 0.4205(14) 0.1245(12) 0.5700(11) 0.056(4) Uani 1 1 d .
N3 N 0.2369(19) 0.1563(13) 0.4559(10) 0.068(6) Uani 1 1 d .
N8 N 0.2840(16) -0.1245(14) 0.4978(11) 0.060(5) Uani 1 1 d .
C2 C 0.313(2) 0.0822(15) 0.5204(13) 0.062(6) Uani 1 1 d .
C4 C 0.310(2) 0.252(2) 0.4679(17) 0.070(6) Uani 1 1 d .
H4 H 0.2846 0.3188 0.4327 0.084 Uiso 1 1 calc R
C5 C 0.420(3) 0.2333(19) 0.5360(16) 0.074(7) Uani 1 1 d .
H5 H 0.4856 0.2832 0.5584 0.089 Uiso 1 1 calc R
C7 C 0.2767(17) -0.035(2) 0.5333(14) 0.065(6) Uani 1 1 d .
H7 H 0.2485 -0.0416 0.5679 0.078 Uiso 1 1 calc R
C9 C 0.247(3) -0.2427(19) 0.5071(17) 0.074(7) Uani 1 1 d .
C10 C 0.361(3) -0.318(2) 0.549(2) 0.100(11) Uani 1 1 d .
H10A H 0.4306 -0.2686 0.5734 0.151 Uiso 1 1 calc R
H10B H 0.3544 -0.3684 0.5058 0.151 Uiso 1 1 calc R
H10C H 0.3684 -0.3646 0.5946 0.151 Uiso 1 1 calc R
C11 C 0.155(3) -0.291(2) 0.4149(16) 0.097(11) Uani 1 1 d .
H11A H 0.1811 -0.2731 0.3782 0.146 Uiso 1 1 calc R
H11B H 0.0772 -0.2564 0.3909 0.146 Uiso 1 1 calc R
H11C H 0.1492 -0.3746 0.4178 0.146 Uiso 1 1 calc R
C12 C 0.197(3) -0.244(2) 0.561(2) 0.097(10) Uani 1 1 d .
H12A H 0.1267 -0.1942 0.5336 0.145 Uiso 1 1 calc R
H12B H 0.2571 -0.2164 0.6185 0.145 Uiso 1 1 calc R
H12C H 0.1739 -0.3226 0.5635 0.145 Uiso 1 1 calc R
C13 C 0.535(2) 0.0709(19) 0.6495(13) 0.076(8) Uani 1 1 d .
C14 C 0.509(3) 0.023(4) 0.7127(19) 0.112(12) Uani 1 1 d .
H14A H 0.4731 -0.0535 0.6939 0.168 Uiso 1 1 calc R
H14B H 0.4534 0.0744 0.7137 0.168 Uiso 1 1 calc R
H14C H 0.583 0.0179 0.7703 0.168 Uiso 1 1 calc R
C15 C 0.633(3) 0.158(2) 0.696(2) 0.107(12) Uani 1 1 d .
H15A H 0.6139 0.2115 0.726 0.16 Uiso 1 1 calc R
H15B H 0.6397 0.1997 0.6551 0.16 Uiso 1 1 calc R
H15C H 0.7077 0.1188 0.7378 0.16 Uiso 1 1 calc R
C16 C 0.578(2) -0.027(2) 0.6210(18) 0.087(8) Uani 1 1 d .
H16A H 0.5133 -0.0818 0.5865 0.13 Uiso 1 1 calc R
H16B H 0.6451 -0.0661 0.6715 0.13 Uiso 1 1 calc R
H16C H 0.6039 0.0038 0.5866 0.13 Uiso 1 1 calc R
C17 C 0.109(3) 0.142(2) 0.3815(16) 0.083(9) Uani 1 1 d .
C18 C 0.042(3) 0.091(3) 0.4155(17) 0.093(10) Uani 1 1 d .
H18A H 0.0642 0.0103 0.4299 0.139 Uiso 1 1 calc R
H18B H -0.0434 0.0973 0.3717 0.139 Uiso 1 1 calc R
H18C H 0.0635 0.133 0.467 0.139 Uiso 1 1 calc R
C19 C 0.101(3) 0.062(3) 0.3149(19) 0.093(9) Uani 1 1 d .
H19A H 0.1493 -0.0071 0.3438 0.14 Uiso 1 1 calc R
H19B H 0.1312 0.101 0.286 0.14 Uiso 1 1 calc R
H19C H 0.0182 0.0391 0.2727 0.14 Uiso 1 1 calc R
C20 C 0.052(3) 0.259(2) 0.3424(17) 0.088(8) Uani 1 1 d .
H20A H 0.09 0.2925 0.3169 0.131 Uiso 1 1 calc R
H20B H 0.0635 0.3098 0.3872 0.131 Uiso 1 1 calc R
H20C H -0.0328 0.2487 0.2981 0.131 Uiso 1 1 calc R
I1 I 0.3040(2) 0.50876(14) 0.31412(13) 0.0960(9) Uani 1 1 d .
I2 I 0.22607(15) 0.30277(11) 0.19745(10) 0.0743(8) Uani 1 1 d .
I3 I 0.1469(2) 0.09755(14) 0.08708(13) 0.1003(10) Uani 1 1 d .

loop_
_atom_site_aniso_label
_atom_site_aniso_U_11
_atom_site_aniso_U_22
_atom_site_aniso_U_33
_atom_site_aniso_U_23
_atom_site_aniso_U_13
_atom_site_aniso_U_12
N1 0.036(9) 0.051(8) 0.063(9) -0.006(7) 0.019(8) -0.010(6)
N3 0.077(13) 0.052(8) 0.038(8) -0.007(6) 0.013(8) -0.007(8)
N8 0.040(9) 0.056(9) 0.058(9) 0.010(7) 0.013(8) 0.000(7)
C2 0.058(13) 0.045(9) 0.061(11) 0.016(8) 0.022(10) 0.005(8)
C4 0.066(16) 0.075(13) 0.091(17) 0.021(12) 0.058(15) 0.010(11)
C5 0.077(18) 0.063(12) 0.074(14) 0.000(10) 0.039(14) -0.004(11)
C7 0.026(9) 0.085(14) 0.065(12) 0.004(11) 0.015(10) -0.006(9)
C9 0.075(16) 0.065(12) 0.091(16) -0.035(11) 0.053(14) -0.022(11)
C10 0.070(18) 0.061(13) 0.11(2) 0.034(13) 0.017(16) 0.005(11)
C11 0.08(2) 0.077(14) 0.071(15) -0.026(12) 0.010(15) -0.011(13)
C12 0.13(3) 0.051(12) 0.11(2) 0.006(12) 0.07(2) -0.017(13)
C13 0.068(16) 0.072(12) 0.049(11) -0.020(10) 0.012(11) -0.011(11)
C14 0.045(14) 0.19(3) 0.075(17) 0.040(19) 0.021(13) 0.002(17)
C15 0.053(16) 0.090(16) 0.11(2) -0.038(16) 0.010(15) -0.001(13)
C16 0.026(10) 0.102(16) 0.099(18) 0.020(14) 0.017(11) 0.018(10)
C17 0.061(16) 0.080(14) 0.071(14) 0.033(12) 0.017(13) -0.008(12)
C18 0.059(16) 0.12(2) 0.064(14) -0.011(13) 0.018(13) 0.028(15)
C19 0.062(16) 0.11(2) 0.087(17) -0.005(15) 0.033(14) 0.006(15)
C20 0.072(18) 0.101(17) 0.075(15) 0.031(13) 0.035(14) 0.015(13)
I1 0.0930(15) 0.0645(10) 0.1107(15) -0.0168(8) 0.0478(12) -0.0101(8)
I2 0.0645(11) 0.0574(9) 0.0816(12) 0.0041(6) 0.0313(9) 0.0020(6)
I3 0.0934(16) 0.0709(11) 0.0897(13) -0.0094(8) 0.0263(12) 0.0158(8)

loop_
_atom_type_symbol
_atom_type_description
_atom_type_scat_dispersion_real
_atom_type_scat_dispersion_imag
_atom_type_scat_source
C C 0.0033 0.0016 'International Tables Vol C Tables 4.2.6.8 and 6.1.1.4'
H H 0 0 'International Tables Vol C Tables 4.2.6.8 and 6.1.1.4'
I I -0.4742 1.8119 'International Tables Vol C Tables 4.2.6.8 and 6.1.1.4'
N N 0.0061 0.0033 'International Tables Vol C Tables 4.2.6.8 and 6.1.1.4'

loop_
_geom_angle_atom_site_label_1
_geom_angle_atom_site_label_2
_geom_angle_atom_site_label_3
_geom_angle
C2 N1 C5 107.4(17)
C2 N1 C13 129.8(17)
C5 N1 C13 122.7(18)
C2 N3 C4 104.3(18)
C2 N3 C17 130.8(18)
C4 N3 C17 124.6(17)
C7 N8 C9 123(2)
N1 C2 N3 111.8(17)
N1 C2 C7 124.1(16)
N3 C2 C7 124(2)
C5 C4 N3 109(2)
C5 C4 H4 125.6
N3 C4 H4 125.6
C4 C5 N1 108(2)
C4 C5 H5 126.1
N1 C5 H5 126.1
N8 C7 C2 121(2)
N8 C7 H7 119.6
C2 C7 H7 119.6
N8 C9 C12 113.5(19)
N8 C9 C10 106(2)
C12 C9 C10 111(3)
N8 C9 C11 108(2)
C12 C9 C11 111(3)
C10 C9 C11 107(2)
C9 C10 H10A 109.5
C9 C10 H10B 109.5
H10A C10 H10B 109.5
C9 C10 H10C 109.5
H10A C10 H10C 109.5
H10B C10 H10C 109.5
C9 C11 H11A 109.5
C9 C11 H11B 109.5
H11A C11 H11B 109.5
C9 C11 H11C 109.5
H11A C11 H11C 109.5
H11B C11 H11C 109.5
C9 C12 H12A 109.5
C9 C12 H12B 109.5
H12A C12 H12B 109.5
C9 C12 H12C 109.5
H12A C12 H12C 109.5
H12B C12 H12C 109.5
C15 C13 C16 109(3)
C15 C13 N1 111(2)
C16 C13 N1 109.7(17)
C15 C13 C14 108(2)
C16 C13 C14 109(3)
N1 C13 C14 110(3)
C13 C14 H14A 109.5
C13 C14 H14B 109.5
H14A C14 H14B 109.5
C13 C14 H14C 109.5
H14A C14 H14C 109.5
H14B C14 H14C 109.5
C13 C15 H15A 109.5
C13 C15 H15B 109.5
H15A C15 H15B 109.5
C13 C15 H15C 109.5
H15A C15 H15C 109.5
H15B C15 H15C 109.5
C13 C16 H16A 109.5
C13 C16 H16B 109.5
H16A C16 H16B 109.5
C13 C16 H16C 109.5
H16A C16 H16C 109.5
H16B C16 H16C 109.5
N3 C17 C18 108(2)
N3 C17 C20 111(2)
C18 C17 C20 107(3)
N3 C17 C19 109(3)
C18 C17 C19 110(2)
C20 C17 C19 112(2)
C17 C18 H18A 109.5
C17 C18 H18B 109.5
H18A C18 H18B 109.5
C17 C18 H18C 109.5
H18A C18 H18C 109.5
H18B C18 H18C 109.5
C17 C19 H19A 109.5
C17 C19 H19B 109.5
H19A C19 H19B 109.5
C17 C19 H19C 109.5
H19A C19 H19C 109.5
H19B C19 H19C 109.5
C17 C20 H20A 109.5
C17 C20 H20B 109.5
H20A C20 H20B 109.5
C17 C20 H20C 109.5
H20A C20 H20C 109.5
H20B C20 H20C 109.5
I3 I2 I1 177.86(10)

loop_
_geom_bond_atom_site_label_1
_geom_bond_atom_site_label_2
_geom_bond_distance
N1 C2 1.28(3)
N1 C5 1.39(3)
N1 C13 1.52(3)
N3 C2 1.34(2)
N3 C4 1.41(3)
N3 C17 1.47(3)
N8 C7 1.26(3)
N8 C9 1.48(3)
C2 C7 1.49(3)
C4 C5 1.29(3)
C4 H4 0.93
C5 H5 0.93
C7 H7 0.93
C9 C12 1.51(5)
C9 C10 1.52(4)
C9 C11 1.54(3)
C10 H10A 0.96
C10 H10B 0.96
C10 H10C 0.96
C11 H11A 0.96
C11 H11B 0.96
C11 H11C 0.96
C12 H12A 0.96
C12 H12B 0.96
C12 H12C 0.96
C13 C15 1.47(3)
C13 C16 1.50(4)
C13 C14 1.53(4)
C14 H14A 0.96
C14 H14B 0.96
C14 H14C 0.96
C15 H15A 0.96
C15 H15B 0.96
C15 H15C 0.96
C16 H16A 0.96
C16 H16B 0.96
C16 H16C 0.96
C17 C18 1.49(5)
C17 C20 1.50(3)
C17 C19 1.51(4)
C18 H18A 0.96
C18 H18B 0.96
C18 H18C 0.96
C19 H19A 0.96
C19 H19B 0.96
C19 H19C 0.96
C20 H20A 0.96
C20 H20B 0.96
C20 H20C 0.96
I1 I2 2.962(2)
I2 I3 2.892(2)

loop_
_geom_torsion_atom_site_label_1
_geom_torsion_atom_site_label_2
_geom_torsion_atom_site_label_3
_geom_torsion_atom_site_label_4
_geom_torsion
C5 N1 C2 N3 -2(3)
C13 N1 C2 N3 -179(2)
C5 N1 C2 C7 179(2)
C13 N1 C2 C7 1(4)
C4 N3 C2 N1 2(3)
C17 N3 C2 N1 176(3)
C4 N3 C2 C7 -178(2)
C17 N3 C2 C7 -5(5)
C2 N3 C4 C5 -1(3)
C17 N3 C4 C5 -176(3)
N3 C4 C5 N1 0(3)
C2 N1 C5 C4 1(3)
C13 N1 C5 C4 178(2)
C9 N8 C7 C2 -179.0(19)
N1 C2 C7 N8 -90(3)
N3 C2 C7 N8 90(3)
C7 N8 C9 C12 2(3)
C7 N8 C9 C10 -120(2)
C7 N8 C9 C11 125(2)
C2 N1 C13 C15 -170(3)
C5 N1 C13 C15 14(4)
C2 N1 C13 C16 70(4)
C5 N1 C13 C16 -106(3)
C2 N1 C13 C14 -50(4)
C5 N1 C13 C14 134(3)
C2 N3 C17 C18 46(4)
C4 N3 C17 C18 -141(2)
C2 N3 C17 C20 163(3)
C4 N3 C17 C20 -24(4)
C2 N3 C17 C19 -73(4)
C4 N3 C17 C19 99(3)
